data_7034602
loop_
_publ_author_name
'Tsubomura, Taro'
'Kimura, Kaoru'
'Nishikawa, Michihiro'
'Tsukuda, Toshiaki'

_publ_section_title
;
 Structures and photophysical properties of copper(i) complexes bearing
 diphenylphenanthroline and bis(diphenylphosphino)alkane: the effect of
 phenyl groups on the phenanthroline ligand.
;
_journal_issue 16
_journal_name_full 'Dalton transactions (Cambridge, England : 2003)'
_journal_page_first 7554
_journal_page_last 7562
_journal_paper_doi 10.1039/c5dt00835b
_journal_volume 44
_journal_year 2015
_chemical_formula_moiety 'C55 H52 Cl6 Cu N2 P2, P F6'
_chemical_formula_sum 'C55 H52 Cl6 Cu F6 N2 P3'
_chemical_formula_weight 1224.14
_chemical_name_systematic
; 
 ? 
;
_space_group_IT_number 14
_symmetry_cell_setting monoclinic
_symmetry_Int_Tables_number 14
_symmetry_space_group_name_Hall '-P 2yn'
_symmetry_space_group_name_H-M 'P 1 21/n 1'
_atom_sites_solution_hydrogens geom
_atom_sites_solution_primary direct
_atom_sites_solution_secondary difmap
_audit_creation_method SHELXL-97
_audit_update_record
;
2013-12-13 deposited with the CCDC.
2015-03-11 downloaded from the CCDC.
;
_cell_angle_alpha 90.00
_cell_angle_beta 98.5460(10)
_cell_angle_gamma 90.00
_cell_formula_units_Z 4
_cell_length_a 14.1782(5)
_cell_length_b 14.2519(5)
_cell_length_c 27.4340(11)
_cell_measurement_reflns_used 7892
_cell_measurement_temperature 123(2)
_cell_measurement_theta_max 27.4835
_cell_measurement_theta_min 3.0043
_cell_volume 5481.9(4)
_computing_structure_refinement 'SHELXL-97 (Sheldrick, 1997)'
_computing_structure_solution 'SHELXS-97 (Sheldrick, 1990)'
_diffrn_ambient_temperature 123(2)
_diffrn_measured_fraction_theta_full 0.976
_diffrn_measured_fraction_theta_max 0.976
_diffrn_radiation_monochromator graphite
_diffrn_radiation_source 'fine-focus sealed tube'
_diffrn_radiation_type MoK\a
_diffrn_radiation_wavelength 0.71070
_diffrn_reflns_av_R_equivalents 0.0261
_diffrn_reflns_av_sigmaI/netI 0.0237
_diffrn_reflns_limit_h_max 18
_diffrn_reflns_limit_h_min -16
_diffrn_reflns_limit_k_max 18
_diffrn_reflns_limit_k_min -18
_diffrn_reflns_limit_l_max 35
_diffrn_reflns_limit_l_min -35
_diffrn_reflns_number 50162
_diffrn_reflns_theta_full 27.48
_diffrn_reflns_theta_max 27.48
_diffrn_reflns_theta_min 3.00
_exptl_absorpt_coefficient_mu 0.838
_exptl_absorpt_correction_T_max 0.8502
_exptl_absorpt_correction_T_min 0.7579
_exptl_absorpt_correction_type numerical
_exptl_crystal_colour Colorless
_exptl_crystal_density_diffrn 1.483
_exptl_crystal_density_method 'not measured'
_exptl_crystal_description Prism
_exptl_crystal_F_000 2504
_exptl_crystal_size_max 0.35
_exptl_crystal_size_mid 0.30
_exptl_crystal_size_min 0.20
_refine_diff_density_max 1.297
_refine_diff_density_min -1.138
_refine_diff_density_rms 0.074
_refine_ls_extinction_method none
_refine_ls_goodness_of_fit_ref 1.118
_refine_ls_hydrogen_treatment mixed
_refine_ls_matrix_type full
_refine_ls_number_parameters 834
_refine_ls_number_reflns 12281
_refine_ls_number_restraints 0
_refine_ls_restrained_S_all 1.118
_refine_ls_R_factor_all 0.0574
_refine_ls_R_factor_gt 0.0547
_refine_ls_shift/su_max 0.001
_refine_ls_shift/su_mean 0.000
_refine_ls_structure_factor_coef Fsqd
_refine_ls_weighting_details 'calc w=1/[\s^2^(Fo^2^)+(0.0612P)^2^+7.7973P] where P=(Fo^2^+2Fc^2^)/3'
_refine_ls_weighting_scheme calc
_refine_ls_wR_factor_gt 0.1329
_refine_ls_wR_factor_ref 0.1352
_reflns_number_gt 11782
_reflns_number_total 12281
_reflns_threshold_expression >2sigma(I)
_cod_data_source_file c5dt00835b2.cif
_cod_data_source_block dmppdppe
_cod_depositor_comments
;
The following automatic conversions were performed:

'_exptl_absorpt_correction_type' value 'Numerical' changed to
'numerical' according to
/usr/data/users/saulius/crontab/automatic-downloads/rss-feeds/RSC/lib/dictionaries/cif_core.dic
dictionary named 'cif_core.dic' version 2.4.2 from 2011-04-26.

Automatic conversion script
Id: cif_fix_values 3105 2015-03-04 15:46:00Z robertas 

 Adding full bibliography for 7034601--7034603.cif.
;
_cod_database_code 7034602

loop_
_symmetry_equiv_pos_as_xyz
'x, y, z'
'-x+1/2, y+1/2, -z+1/2'
'-x, -y, -z'
'x-1/2, -y-1/2, z-1/2'

loop_
_atom_site_label
_atom_site_type_symbol
_atom_site_fract_x
_atom_site_fract_y
_atom_site_fract_z
_atom_site_U_iso_or_equiv
_atom_site_adp_type
_atom_site_occupancy
_atom_site_symmetry_multiplicity
_atom_site_calc_flag
_atom_site_refinement_flags
Cu1 Cu -0.00411(2) 0.12799(2) 0.253814(10) 0.01760(9) Uani 1 1 d .
Cl1 Cl 0.25782(7) 0.23302(6) 0.15223(3) 0.0500(2) Uani 1 1 d .
Cl2 Cl 0.14713(10) 0.40080(8) 0.12335(4) 0.0704(3) Uani 1 1 d .
Cl3 Cl -0.07368(8) -0.11921(8) 0.08082(6) 0.0784(4) Uani 1 1 d .
Cl4 Cl -0.07174(6) -0.29858(6) 0.03156(3) 0.0459(2) Uani 1 1 d .
Cl5 Cl -0.27200(14) 0.04977(11) 0.14584(5) 0.1022(5) Uani 1 1 d .
Cl6 Cl -0.29238(9) -0.15381(9) 0.14595(4) 0.0677(3) Uani 1 1 d .
P1 P -0.06089(4) 0.03739(4) 0.30955(2) 0.01798(13) Uani 1 1 d .
P2 P 0.08134(4) 0.21185(4) 0.31422(2) 0.01890(13) Uani 1 1 d .
P3 P 0.41945(6) 0.27479(7) 0.01132(3) 0.0430(2) Uani 1 1 d .
F1 F 0.52053(18) 0.2431(2) 0.03711(10) 0.0820(8) Uani 1 1 d .
F2 F 0.31763(19) 0.3142(2) -0.01334(11) 0.0847(9) Uani 1 1 d .
F3 F 0.4656(2) 0.3397(3) -0.02603(10) 0.0966(10) Uani 1 1 d .
F4 F 0.4115(3) 0.1903(2) -0.02651(11) 0.0981(10) Uani 1 1 d .
F5 F 0.3691(2) 0.2147(2) 0.04796(12) 0.0832(9) Uani 1 1 d .
F6 F 0.4246(2) 0.36068(18) 0.04881(9) 0.0701(7) Uani 1 1 d .
N1 N 0.06410(14) 0.06595(14) 0.20107(7) 0.0173(4) Uani 1 1 d .
N2 N -0.07342(14) 0.19537(14) 0.19404(7) 0.0170(4) Uani 1 1 d .
C1 C 0.13227(17) 0.00057(16) 0.20609(9) 0.0192(5) Uani 1 1 d .
C2 C 0.17026(17) -0.03351(17) 0.16508(9) 0.0200(5) Uani 1 1 d .
C3 C 0.14053(17) 0.00067(16) 0.11833(9) 0.0191(4) Uani 1 1 d .
C4 C 0.06826(17) 0.07030(16) 0.11239(9) 0.0186(4) Uani 1 1 d .
C5 C 0.02835(18) 0.10966(17) 0.06577(9) 0.0218(5) Uani 1 1 d .
C6 C -0.03900(18) 0.17799(17) 0.06254(9) 0.0204(5) Uani 1 1 d .
C7 C -0.07423(17) 0.21303(16) 0.10558(8) 0.0182(4) Uani 1 1 d .
C8 C -0.14370(17) 0.28540(17) 0.10478(9) 0.0195(5) Uani 1 1 d .
C9 C -0.17724(17) 0.30549(17) 0.14840(9) 0.0203(5) Uani 1 1 d .
C10 C -0.14098(16) 0.26036(17) 0.19240(9) 0.0190(4) Uani 1 1 d .
C11 C 0.03252(16) 0.09999(16) 0.15504(8) 0.0168(4) Uani 1 1 d .
C12 C -0.04059(16) 0.17126(16) 0.15133(8) 0.0166(4) Uani 1 1 d .
C13 C 0.16867(19) -0.03412(19) 0.25703(9) 0.0233(5) Uani 1 1 d .
C14 C -0.1735(2) 0.2856(2) 0.24013(9) 0.0244(5) Uani 1 1 d .
C15 C 0.18788(18) -0.03487(18) 0.07715(9) 0.0227(5) Uani 1 1 d .
C16 C 0.1910(2) -0.13146(19) 0.06871(10) 0.0284(6) Uani 1 1 d .
C17 C 0.2436(2) -0.1670(2) 0.03419(11) 0.0382(7) Uani 1 1 d .
C18 C 0.2938(3) -0.1070(3) 0.00809(12) 0.0460(9) Uani 1 1 d .
C19 C 0.2921(3) -0.0113(3) 0.01614(12) 0.0425(8) Uani 1 1 d .
C20 C 0.2377(2) 0.0253(2) 0.05026(10) 0.0312(6) Uani 1 1 d .
C21 C -0.17848(18) 0.34242(17) 0.06048(9) 0.0214(5) Uani 1 1 d .
C22 C -0.2758(2) 0.35791(18) 0.04687(9) 0.0248(5) Uani 1 1 d .
C23 C -0.3084(2) 0.4179(2) 0.00794(10) 0.0309(6) Uani 1 1 d .
C24 C -0.2438(2) 0.4631(2) -0.01727(10) 0.0346(7) Uani 1 1 d .
C25 C -0.1467(2) 0.4482(2) -0.00430(10) 0.0322(6) Uani 1 1 d .
C26 C -0.1143(2) 0.38769(19) 0.03431(9) 0.0257(5) Uani 1 1 d .
C27 C -0.17865(17) 0.05204(16) 0.32828(9) 0.0199(5) Uani 1 1 d .
C28 C -0.1931(2) 0.06905(19) 0.37680(10) 0.0262(5) Uani 1 1 d .
C29 C -0.2851(2) 0.0682(2) 0.38902(12) 0.0331(6) Uani 1 1 d .
C30 C -0.3621(2) 0.0508(2) 0.35343(13) 0.0366(7) Uani 1 1 d .
C31 C -0.3492(2) 0.0364(2) 0.30481(12) 0.0357(7) Uani 1 1 d .
C32 C -0.25765(18) 0.03795(19) 0.29213(10) 0.0259(5) Uani 1 1 d .
C33 C -0.06094(17) -0.08951(17) 0.30199(9) 0.0211(5) Uani 1 1 d .
C34 C -0.0526(2) -0.15069(19) 0.34211(10) 0.0280(5) Uani 1 1 d .
C35 C -0.0609(2) -0.2469(2) 0.33445(12) 0.0355(6) Uani 1 1 d .
C36 C -0.0785(2) -0.2822(2) 0.28689(13) 0.0356(7) Uani 1 1 d .
C37 C -0.08608(19) -0.2221(2) 0.24691(11) 0.0306(6) Uani 1 1 d .
C38 C -0.07649(18) -0.12612(19) 0.25417(10) 0.0256(5) Uani 1 1 d .
C39 C 0.07426(18) 0.33932(18) 0.31717(11) 0.0277(6) Uani 1 1 d .
C40 C 0.0781(2) 0.3884(2) 0.27323(14) 0.0366(7) Uani 1 1 d .
C41 C 0.0824(2) 0.4860(2) 0.2737(2) 0.0569(12) Uani 1 1 d .
C42 C 0.0798(2) 0.5343(2) 0.3166(2) 0.0665(15) Uani 1 1 d .
C43 C 0.0722(3) 0.4872(3) 0.3597(2) 0.0608(13) Uani 1 1 d .
C44 C 0.0701(2) 0.3887(2) 0.36070(14) 0.0407(8) Uani 1 1 d .
C45 C 0.21051(17) 0.19445(16) 0.32236(9) 0.0200(5) Uani 1 1 d .
C46 C 0.25647(19) 0.22003(19) 0.28271(10) 0.0267(5) Uani 1 1 d .
C47 C 0.3549(2) 0.2142(2) 0.28596(12) 0.0320(6) Uani 1 1 d .
C48 C 0.4078(2) 0.1799(2) 0.32878(12) 0.0335(6) Uani 1 1 d .
C49 C 0.3629(2) 0.1503(2) 0.36736(11) 0.0331(6) Uani 1 1 d .
C50 C 0.26406(19) 0.15802(19) 0.36440(10) 0.0268(5) Uani 1 1 d .
C51 C 0.02467(18) 0.06118(18) 0.36607(9) 0.0219(5) Uani 1 1 d .
C52 C 0.04195(19) 0.16751(19) 0.37071(9) 0.0227(5) Uani 1 1 d .
C53 C 0.2123(3) 0.3077(3) 0.10411(13) 0.0555(10) Uani 1 1 d .
H45 H 0.2658 0.3331 0.0887 0.067 Uiso 1 1 calc R
H46 H 0.1707 0.2712 0.0788 0.067 Uiso 1 1 calc R
C54 C -0.1410(3) -0.2137(3) 0.05654(18) 0.0551(10) Uani 1 1 d .
H47 H -0.1918 -0.1913 0.0304 0.066 Uiso 1 1 calc R
H48 H -0.1721 -0.2430 0.0828 0.066 Uiso 1 1 calc R
C55 C -0.3126(3) -0.0492(3) 0.11225(14) 0.0555(9) Uani 1 1 d .
H49 H -0.2804 -0.0531 0.0827 0.067 Uiso 1 1 calc R
H50 H -0.3819 -0.0425 0.1009 0.067 Uiso 1 1 calc R
H1 H 0.219(2) -0.078(2) 0.1692(10) 0.016(6) Uiso 1 1 d .
H2 H 0.051(2) 0.089(2) 0.0371(11) 0.021(7) Uiso 1 1 d .
H3 H -0.0647(19) 0.2016(19) 0.0332(10) 0.014(6) Uiso 1 1 d .
H4 H -0.220(2) 0.353(2) 0.1499(12) 0.030(8) Uiso 1 1 d .
H5 H 0.223(3) -0.078(3) 0.2575(14) 0.048(10) Uiso 1 1 d .
H6 H 0.190(3) 0.013(3) 0.2771(16) 0.064(13) Uiso 1 1 d .
H7 H 0.123(3) -0.063(3) 0.2710(14) 0.045(10) Uiso 1 1 d .
H8 H -0.119(3) 0.313(3) 0.2618(13) 0.042(10) Uiso 1 1 d .
H9 H -0.227(2) 0.325(2) 0.2362(11) 0.030(8) Uiso 1 1 d .
H10 H -0.191(2) 0.229(3) 0.2557(13) 0.038(9) Uiso 1 1 d .
H11 H 0.156(2) -0.172(2) 0.0878(12) 0.028(8) Uiso 1 1 d .
H12 H 0.243(3) -0.232(3) 0.0302(14) 0.049(11) Uiso 1 1 d .
H13 H 0.326(3) -0.135(3) -0.0146(16) 0.058(12) Uiso 1 1 d .
H14 H 0.323(3) 0.035(3) 0.0002(17) 0.066(13) Uiso 1 1 d .
H15 H 0.237(2) 0.093(3) 0.0559(12) 0.038(9) Uiso 1 1 d .
H16 H -0.318(2) 0.330(2) 0.0648(11) 0.028(8) Uiso 1 1 d .
H17 H -0.372(3) 0.431(2) 0.0005(12) 0.035(9) Uiso 1 1 d .
H18 H -0.266(2) 0.504(2) -0.0420(13) 0.035(9) Uiso 1 1 d .
H19 H -0.101(3) 0.478(3) -0.0235(14) 0.044(10) Uiso 1 1 d .
H20 H -0.054(2) 0.379(2) 0.0443(12) 0.028(8) Uiso 1 1 d .
H21 H -0.142(2) 0.082(2) 0.4022(12) 0.030(8) Uiso 1 1 d .
H22 H -0.293(3) 0.077(3) 0.4221(14) 0.042(10) Uiso 1 1 d .
H23 H -0.423(3) 0.048(3) 0.3643(14) 0.052(11) Uiso 1 1 d .
H24 H -0.403(2) 0.020(2) 0.2770(12) 0.033(8) Uiso 1 1 d .
H25 H -0.247(2) 0.027(2) 0.2610(12) 0.030(8) Uiso 1 1 d .
H26 H -0.041(2) -0.128(2) 0.3751(13) 0.031(8) Uiso 1 1 d .
H27 H -0.057(3) -0.284(3) 0.3605(14) 0.046(10) Uiso 1 1 d .
H28 H -0.087(3) -0.344(3) 0.2838(14) 0.047(10) Uiso 1 1 d .
H29 H -0.095(2) -0.245(2) 0.2155(13) 0.036(9) Uiso 1 1 d .
H30 H -0.082(2) -0.084(2) 0.2270(13) 0.034(9) Uiso 1 1 d .
H31 H 0.073(3) 0.352(3) 0.2417(15) 0.049(11) Uiso 1 1 d .
H32 H 0.087(3) 0.523(4) 0.2436(18) 0.075(14) Uiso 1 1 d .
H33 H 0.083(4) 0.600(4) 0.317(2) 0.092(17) Uiso 1 1 d .
H34 H 0.068(3) 0.512(3) 0.3877(16) 0.051(12) Uiso 1 1 d .
H35 H 0.061(3) 0.355(3) 0.3895(14) 0.041(10) Uiso 1 1 d .
H36 H 0.220(2) 0.243(2) 0.2520(11) 0.023(7) Uiso 1 1 d .
H37 H 0.386(2) 0.236(2) 0.2582(12) 0.030(8) Uiso 1 1 d .
H38 H 0.471(3) 0.175(2) 0.3312(13) 0.038(9) Uiso 1 1 d .
H39 H 0.399(2) 0.125(2) 0.3971(12) 0.032(8) Uiso 1 1 d .
H40 H 0.234(2) 0.142(2) 0.3901(12) 0.030(8) Uiso 1 1 d .
H41 H 0.084(2) 0.027(2) 0.3603(11) 0.023(7) Uiso 1 1 d .
H42 H 0.005(2) 0.038(2) 0.3963(12) 0.027(8) Uiso 1 1 d .
H43 H -0.018(2) 0.199(2) 0.3728(11) 0.024(7) Uiso 1 1 d .
H44 H 0.082(2) 0.179(2) 0.3980(12) 0.030(8) Uiso 1 1 d .

loop_
_atom_site_aniso_label
_atom_site_aniso_U_11
_atom_site_aniso_U_22
_atom_site_aniso_U_33
_atom_site_aniso_U_23
_atom_site_aniso_U_13
_atom_site_aniso_U_12
Cu1 0.01734(15) 0.01989(15) 0.01571(14) 0.00134(10) 0.00295(11) -0.00081(10)
Cl1 0.0616(5) 0.0460(5) 0.0411(4) 0.0079(3) 0.0033(4) 0.0091(4)
Cl2 0.0981(9) 0.0573(6) 0.0554(6) 0.0021(5) 0.0102(5) 0.0362(6)
Cl3 0.0520(6) 0.0590(6) 0.1274(11) -0.0334(7) 0.0240(6) -0.0239(5)
Cl4 0.0455(5) 0.0501(5) 0.0463(4) 0.0055(4) 0.0212(4) 0.0054(4)
Cl5 0.1482(15) 0.0865(10) 0.0764(8) -0.0323(7) 0.0315(9) -0.0441(10)
Cl6 0.0741(7) 0.0864(8) 0.0465(5) 0.0241(5) 0.0222(5) 0.0035(6)
P1 0.0178(3) 0.0200(3) 0.0164(3) 0.0012(2) 0.0034(2) -0.0030(2)
P2 0.0178(3) 0.0185(3) 0.0201(3) 0.0003(2) 0.0017(2) -0.0027(2)
P3 0.0302(4) 0.0668(6) 0.0315(4) -0.0023(4) 0.0028(3) -0.0111(4)
F1 0.0463(14) 0.125(3) 0.0715(17) 0.0017(16) -0.0004(12) 0.0252(15)
F2 0.0522(15) 0.098(2) 0.094(2) -0.0066(17) -0.0232(14) -0.0021(14)
F3 0.087(2) 0.150(3) 0.0549(15) 0.0295(18) 0.0175(14) -0.027(2)
F4 0.121(3) 0.103(2) 0.0676(18) -0.0403(17) 0.0057(17) 0.003(2)
F5 0.088(2) 0.0720(17) 0.101(2) 0.0104(15) 0.0522(17) -0.0181(15)
F6 0.0904(19) 0.0663(16) 0.0471(13) -0.0061(11) -0.0110(12) -0.0072(13)
N1 0.0162(9) 0.0177(9) 0.0181(9) 0.0024(7) 0.0033(7) 0.0003(7)
N2 0.0156(9) 0.0175(9) 0.0184(9) -0.0008(7) 0.0040(7) -0.0008(7)
C1 0.0171(11) 0.0176(11) 0.0226(11) 0.0029(9) 0.0015(9) -0.0011(9)
C2 0.0174(11) 0.0168(11) 0.0258(12) 0.0000(9) 0.0030(9) 0.0030(9)
C3 0.0179(11) 0.0171(11) 0.0225(11) -0.0023(9) 0.0041(9) -0.0006(9)
C4 0.0190(11) 0.0169(11) 0.0203(11) -0.0011(8) 0.0042(9) -0.0003(9)
C5 0.0256(12) 0.0220(12) 0.0186(11) -0.0010(9) 0.0055(9) 0.0021(9)
C6 0.0245(12) 0.0214(11) 0.0151(10) 0.0010(9) 0.0016(9) 0.0036(9)
C7 0.0189(11) 0.0177(11) 0.0180(11) -0.0001(8) 0.0025(8) 0.0012(9)
C8 0.0180(11) 0.0204(11) 0.0200(11) -0.0002(9) 0.0025(9) 0.0017(9)
C9 0.0171(11) 0.0201(11) 0.0233(11) -0.0009(9) 0.0020(9) 0.0037(9)
C10 0.0163(11) 0.0204(11) 0.0208(11) -0.0020(9) 0.0046(9) 0.0007(9)
C11 0.0167(11) 0.0151(10) 0.0184(10) 0.0004(8) 0.0020(8) -0.0006(8)
C12 0.0164(11) 0.0159(10) 0.0178(10) -0.0006(8) 0.0035(8) -0.0006(8)
C13 0.0233(13) 0.0250(13) 0.0216(12) 0.0041(10) 0.0032(10) 0.0052(10)
C14 0.0244(13) 0.0282(13) 0.0221(12) 0.0010(10) 0.0086(10) 0.0069(11)
C15 0.0219(12) 0.0243(12) 0.0216(11) -0.0018(9) 0.0020(9) 0.0061(9)
C16 0.0282(14) 0.0257(13) 0.0292(13) -0.0062(10) -0.0025(11) 0.0060(10)
C17 0.0429(17) 0.0371(17) 0.0321(15) -0.0141(13) -0.0021(13) 0.0173(14)
C18 0.0473(19) 0.063(2) 0.0286(15) -0.0122(15) 0.0100(14) 0.0245(17)
C19 0.0452(19) 0.054(2) 0.0323(15) 0.0036(14) 0.0200(14) 0.0116(16)
C20 0.0337(15) 0.0338(15) 0.0281(13) 0.0014(11) 0.0113(11) 0.0073(12)
C21 0.0280(13) 0.0175(11) 0.0182(11) -0.0030(9) 0.0018(9) 0.0063(9)
C22 0.0282(13) 0.0240(12) 0.0211(12) -0.0055(10) -0.0003(10) 0.0059(10)
C23 0.0352(15) 0.0301(14) 0.0247(13) -0.0051(11) -0.0047(11) 0.0146(12)
C24 0.0534(19) 0.0257(14) 0.0226(13) 0.0022(11) -0.0018(12) 0.0149(13)
C25 0.0484(18) 0.0263(13) 0.0235(13) 0.0024(10) 0.0103(12) 0.0054(12)
C26 0.0305(15) 0.0261(13) 0.0213(12) -0.0016(10) 0.0066(10) 0.0066(11)
C27 0.0207(11) 0.0165(11) 0.0232(11) 0.0046(9) 0.0053(9) 0.0003(9)
C28 0.0274(13) 0.0264(13) 0.0265(13) 0.0010(10) 0.0090(11) 0.0005(10)
C29 0.0359(16) 0.0289(14) 0.0386(16) 0.0088(12) 0.0188(13) 0.0078(12)
C30 0.0239(14) 0.0325(15) 0.0571(19) 0.0177(13) 0.0180(13) 0.0097(11)
C31 0.0215(13) 0.0350(15) 0.0488(18) 0.0150(13) -0.0009(12) 0.0011(11)
C32 0.0217(12) 0.0263(13) 0.0291(13) 0.0061(10) 0.0018(10) -0.0001(10)
C33 0.0163(11) 0.0216(11) 0.0262(12) -0.0018(9) 0.0053(9) -0.0010(9)
C34 0.0303(14) 0.0236(13) 0.0295(13) 0.0015(10) 0.0021(11) 0.0009(10)
C35 0.0431(17) 0.0218(13) 0.0396(16) 0.0059(12) -0.0009(13) 0.0038(12)
C36 0.0265(14) 0.0221(13) 0.0566(19) -0.0088(13) 0.0014(13) 0.0026(11)
C37 0.0219(13) 0.0338(15) 0.0360(15) -0.0134(12) 0.0043(11) 0.0007(11)
C38 0.0201(12) 0.0305(14) 0.0269(13) -0.0041(10) 0.0060(10) -0.0033(10)
C39 0.0155(12) 0.0206(12) 0.0443(15) -0.0003(11) -0.0043(10) -0.0011(9)
C40 0.0186(13) 0.0279(14) 0.061(2) 0.0138(14) -0.0021(13) -0.0033(11)
C41 0.0224(15) 0.0278(17) 0.115(4) 0.026(2) -0.0066(18) -0.0030(12)
C42 0.0247(17) 0.0197(16) 0.145(5) 0.002(2) -0.020(2) 0.0015(12)
C43 0.0283(17) 0.038(2) 0.108(4) -0.034(2) -0.0163(19) 0.0072(14)
C44 0.0273(15) 0.0329(16) 0.058(2) -0.0167(15) -0.0085(14) 0.0049(12)
C45 0.0194(11) 0.0157(11) 0.0245(12) -0.0029(9) 0.0018(9) -0.0027(9)
C46 0.0244(13) 0.0264(13) 0.0295(13) 0.0035(10) 0.0049(10) 0.0023(10)
C47 0.0272(14) 0.0294(14) 0.0422(16) 0.0053(12) 0.0140(12) 0.0031(11)
C48 0.0178(13) 0.0283(14) 0.0544(18) 0.0025(13) 0.0049(12) 0.0029(10)
C49 0.0260(14) 0.0324(15) 0.0381(15) 0.0030(12) -0.0042(12) 0.0039(11)
C50 0.0256(13) 0.0267(13) 0.0274(13) 0.0014(10) 0.0014(10) -0.0009(10)
C51 0.0221(12) 0.0261(12) 0.0167(11) 0.0027(9) 0.0006(9) -0.0024(10)
C52 0.0208(12) 0.0279(13) 0.0193(11) -0.0023(9) 0.0027(9) -0.0046(10)
C53 0.081(3) 0.048(2) 0.0386(18) 0.0080(15) 0.0122(18) 0.0191(19)
C54 0.0383(19) 0.0425(19) 0.087(3) -0.0152(19) 0.0190(19) -0.0054(15)
C55 0.058(2) 0.064(2) 0.0419(19) -0.0001(17) 0.0011(17) 0.0019(19)

loop_
_atom_type_symbol
_atom_type_description
_atom_type_scat_dispersion_real
_atom_type_scat_dispersion_imag
_atom_type_scat_source
C C 0.0033 0.0016 'International Tables Vol C Tables 4.2.6.8 and 6.1.1.4'
H H 0.0000 0.0000 'International Tables Vol C Tables 4.2.6.8 and 6.1.1.4'
Cl Cl 0.1484 0.1585 'International Tables Vol C Tables 4.2.6.8 and 6.1.1.4'
Cu Cu 0.3201 1.2651 'International Tables Vol C Tables 4.2.6.8 and 6.1.1.4'
F F 0.0171 0.0103 'International Tables Vol C Tables 4.2.6.8 and 6.1.1.4'
N N 0.0061 0.0033 'International Tables Vol C Tables 4.2.6.8 and 6.1.1.4'
P P 0.1023 0.0942 'International Tables Vol C Tables 4.2.6.8 and 6.1.1.4'

loop_
_geom_angle_atom_site_label_1
_geom_angle_atom_site_label_2
_geom_angle_atom_site_label_3
_geom_angle
N2 Cu1 N1 81.74(8)
N2 Cu1 P1 130.23(6)
N1 Cu1 P1 119.13(6)
N2 Cu1 P2 119.27(6)
N1 Cu1 P2 119.31(6)
P1 Cu1 P2 90.70(2)
C33 P1 C27 99.23(11)
C33 P1 C51 105.44(12)
C27 P1 C51 104.79(11)
C33 P1 Cu1 119.27(8)
C27 P1 Cu1 124.14(8)
C51 P1 Cu1 102.05(8)
C39 P2 C45 100.98(11)
C39 P2 C52 106.27(13)
C45 P2 C52 105.97(12)
C39 P2 Cu1 122.41(9)
C45 P2 Cu1 116.01(8)
C52 P2 Cu1 103.96(8)
F1 P3 F5 91.49(18)
F1 P3 F4 92.73(18)
F5 P3 F4 90.59(18)
F1 P3 F3 91.26(17)
F5 P3 F3 176.79(19)
F4 P3 F3 90.9(2)
F1 P3 F6 88.82(16)
F5 P3 F6 89.24(16)
F4 P3 F6 178.45(18)
F3 P3 F6 89.18(18)
F1 P3 F2 176.06(18)
F5 P3 F2 89.67(18)
F4 P3 F2 91.02(17)
F3 P3 F2 87.48(18)
F6 P3 F2 87.43(15)
C1 N1 C11 118.5(2)
C1 N1 Cu1 129.56(16)
C11 N1 Cu1 111.99(15)
C10 N2 C12 118.8(2)
C10 N2 Cu1 128.23(16)
C12 N2 Cu1 112.88(15)
N1 C1 C2 121.1(2)
N1 C1 C13 118.0(2)
C2 C1 C13 120.8(2)
C3 C2 C1 121.5(2)
C3 C2 H1 118.1(17)
C1 C2 H1 120.3(17)
C2 C3 C4 118.1(2)
C2 C3 C15 118.5(2)
C4 C3 C15 123.5(2)
C11 C4 C3 117.3(2)
C11 C4 C5 118.7(2)
C3 C4 C5 124.0(2)
C6 C5 C4 121.3(2)
C6 C5 H2 119.8(18)
C4 C5 H2 118.8(18)
C5 C6 C7 121.5(2)
C5 C6 H3 121.0(17)
C7 C6 H3 117.5(17)
C12 C7 C8 117.5(2)
C12 C7 C6 118.2(2)
C8 C7 C6 124.2(2)
C9 C8 C7 117.6(2)
C9 C8 C21 118.7(2)
C7 C8 C21 123.7(2)
C8 C9 C10 121.5(2)
C8 C9 H4 121(2)
C10 C9 H4 118(2)
N2 C10 C9 121.4(2)
N2 C10 C14 116.9(2)
C9 C10 C14 121.6(2)
N1 C11 C4 123.6(2)
N1 C11 C12 116.7(2)
C4 C11 C12 119.7(2)
N2 C12 C7 123.0(2)
N2 C12 C11 116.7(2)
C7 C12 C11 120.4(2)
C1 C13 H5 112(2)
C1 C13 H6 112(3)
H5 C13 H6 106(4)
C1 C13 H7 112(2)
H5 C13 H7 108(3)
H6 C13 H7 106(4)
C10 C14 H8 108(2)
C10 C14 H9 113.1(19)
H8 C14 H9 112(3)
C10 C14 H10 109(2)
H8 C14 H10 107(3)
H9 C14 H10 107(3)
C20 C15 C16 119.2(2)
C20 C15 C3 121.0(2)
C16 C15 C3 119.4(2)
C17 C16 C15 120.5(3)
C17 C16 H11 121.8(19)
C15 C16 H11 117.8(19)
C18 C17 C16 120.0(3)
C18 C17 H12 123(2)
C16 C17 H12 117(2)
C17 C18 C19 120.4(3)
C17 C18 H13 115(3)
C19 C18 H13 124(3)
C18 C19 C20 119.9(3)
C18 C19 H14 127(3)
C20 C19 H14 113(3)
C15 C20 C19 119.9(3)
C15 C20 H15 120(2)
C19 C20 H15 120(2)
C22 C21 C26 118.9(2)
C22 C21 C8 120.1(2)
C26 C21 C8 120.7(2)
C21 C22 C23 120.4(3)
C21 C22 H16 119(2)
C23 C22 H16 121(2)
C24 C23 C22 120.0(3)
C24 C23 H17 120(2)
C22 C23 H17 120(2)
C23 C24 C25 120.3(3)
C23 C24 H18 119(2)
C25 C24 H18 120(2)
C24 C25 C26 119.6(3)
C24 C25 H19 120(2)
C26 C25 H19 120(2)
C25 C26 C21 120.7(3)
C25 C26 H20 122(2)
C21 C26 H20 117(2)
C32 C27 C28 119.1(2)
C32 C27 P1 116.95(19)
C28 C27 P1 123.8(2)
C29 C28 C27 120.1(3)
C29 C28 H21 118(2)
C27 C28 H21 122(2)
C30 C29 C28 120.2(3)
C30 C29 H22 121(2)
C28 C29 H22 119(2)
C29 C30 C31 120.3(3)
C29 C30 H23 116(2)
C31 C30 H23 123(2)
C30 C31 C32 119.9(3)
C30 C31 H24 124.3(19)
C32 C31 H24 115.8(19)
C31 C32 C27 120.3(3)
C31 C32 H25 122(2)
C27 C32 H25 118(2)
C34 C33 C38 119.3(2)
C34 C33 P1 122.2(2)
C38 C33 P1 118.3(2)
C35 C34 C33 120.1(3)
C35 C34 H26 118(2)
C33 C34 H26 122(2)
C36 C35 C34 120.0(3)
C36 C35 H27 121(2)
C34 C35 H27 119(2)
C37 C36 C35 120.3(3)
C37 C36 H28 123(3)
C35 C36 H28 117(3)
C36 C37 C38 120.2(3)
C36 C37 H29 120(2)
C38 C37 H29 119(2)
C37 C38 C33 120.1(3)
C37 C38 H30 121(2)
C33 C38 H30 119(2)
C44 C39 C40 119.8(3)
C44 C39 P2 123.4(2)
C40 C39 P2 116.8(2)
C41 C40 C39 119.8(4)
C41 C40 H31 122(2)
C39 C40 H31 118(2)
C42 C41 C40 120.3(4)
C42 C41 H32 117(3)
C40 C41 H32 122(3)
C41 C42 C43 120.6(3)
C41 C42 H33 121(3)
C43 C42 H33 118(3)
C42 C43 C44 120.6(4)
C42 C43 H34 126(3)
C44 C43 H34 113(3)
C39 C44 C43 118.9(4)
C39 C44 H35 119(2)
C43 C44 H35 122(2)
C50 C45 C46 119.0(2)
C50 C45 P2 124.6(2)
C46 C45 P2 116.38(19)
C47 C46 C45 121.0(3)
C47 C46 H36 118.5(17)
C45 C46 H36 120.5(17)
C48 C47 C46 119.2(3)
C48 C47 H37 121.5(19)
C46 C47 H37 119.2(19)
C49 C48 C47 120.3(3)
C49 C48 H38 120(2)
C47 C48 H38 120(2)
C48 C49 C50 120.3(3)
C48 C49 H39 121(2)
C50 C49 H39 119(2)
C45 C50 C49 120.0(3)
C45 C50 H40 118(2)
C49 C50 H40 122(2)
C52 C51 P1 109.04(17)
C52 C51 H41 111.7(17)
P1 C51 H41 103.7(17)
C52 C51 H42 109.4(18)
P1 C51 H42 114.6(18)
H41 C51 H42 108(2)
C51 C52 P2 109.52(17)
C51 C52 H43 109.3(18)
P2 C52 H43 105.7(18)
C51 C52 H44 109(2)
P2 C52 H44 114(2)
H43 C52 H44 109(3)
Cl2 C53 Cl1 112.9(2)
Cl2 C53 H45 109.0
Cl1 C53 H45 109.0
Cl2 C53 H46 109.0
Cl1 C53 H46 109.0
H45 C53 H46 107.8
Cl3 C54 Cl4 112.2(2)
Cl3 C54 H47 109.2
Cl4 C54 H47 109.2
Cl3 C54 H48 109.2
Cl4 C54 H48 109.2
H47 C54 H48 107.9
Cl5 C55 Cl6 113.3(2)
Cl5 C55 H49 108.9
Cl6 C55 H49 108.9
Cl5 C55 H50 108.9
Cl6 C55 H50 108.9
H49 C55 H50 107.7

loop_
_geom_bond_atom_site_label_1
_geom_bond_atom_site_label_2
_geom_bond_distance
Cu1 N2 2.024(2)
Cu1 N1 2.0558(19)
Cu1 P1 2.2403(6)
Cu1 P2 2.2464(7)
Cl1 C53 1.743(4)
Cl2 C53 1.743(4)
Cl3 C54 1.726(4)
Cl4 C54 1.760(4)
Cl5 C55 1.736(4)
Cl6 C55 1.756(4)
P1 C33 1.821(3)
P1 C27 1.830(2)
P1 C51 1.853(2)
P2 C39 1.822(3)
P2 C45 1.829(2)
P2 C52 1.836(3)
P3 F1 1.568(3)
P3 F5 1.571(3)
P3 F4 1.583(3)
P3 F3 1.592(3)
P3 F6 1.594(3)
P3 F2 1.602(3)
N1 C1 1.335(3)
N1 C11 1.365(3)
N2 C10 1.328(3)
N2 C12 1.367(3)
C1 C2 1.404(3)
C1 C13 1.500(3)
C2 C3 1.378(3)
C2 H1 0.93(3)
C3 C4 1.418(3)
C3 C15 1.486(3)
C4 C11 1.408(3)
C4 C5 1.434(3)
C5 C6 1.358(3)
C5 H2 0.94(3)
C6 C7 1.438(3)
C6 H3 0.90(3)
C7 C12 1.407(3)
C7 C8 1.424(3)
C8 C9 1.382(3)
C8 C21 1.484(3)
C9 C10 1.397(3)
C9 H4 0.92(3)
C10 C14 1.495(3)
C11 C12 1.444(3)
C13 H5 0.99(4)
C13 H6 0.89(5)
C13 H7 0.91(4)
C14 H8 0.98(4)
C14 H9 0.94(3)
C14 H10 0.96(4)
C15 C20 1.390(4)
C15 C16 1.398(4)
C16 C17 1.385(4)
C16 H11 0.97(3)
C17 C18 1.379(5)
C17 H12 0.94(4)
C18 C19 1.382(5)
C18 H13 0.92(4)
C19 C20 1.399(4)
C19 H14 0.94(5)
C20 H15 0.97(4)
C21 C22 1.392(4)
C21 C26 1.398(4)
C22 C23 1.393(4)
C22 H16 0.92(3)
C23 C24 1.385(5)
C23 H17 0.92(3)
C24 C25 1.386(5)
C24 H18 0.91(4)
C25 C26 1.390(4)
C25 H19 0.99(4)
C26 H20 0.86(3)
C27 C32 1.396(4)
C27 C28 1.398(4)
C28 C29 1.395(4)
C28 H21 0.95(3)
C29 C30 1.374(5)
C29 H22 0.94(4)
C30 C31 1.388(5)
C30 H23 0.96(4)
C31 C32 1.393(4)
C31 H24 1.02(3)
C32 H25 0.91(3)
C33 C34 1.395(4)
C33 C38 1.399(4)
C34 C35 1.390(4)
C34 H26 0.95(3)
C35 C36 1.386(5)
C35 H27 0.89(4)
C36 C37 1.383(5)
C36 H28 0.89(4)
C37 C38 1.386(4)
C37 H29 0.91(4)
C38 H30 0.95(3)
C39 C44 1.395(4)
C39 C40 1.402(4)
C40 C41 1.392(4)
C40 H31 1.00(4)
C41 C42 1.368(7)
C41 H32 0.99(5)
C42 C43 1.376(7)
C42 H33 0.94(6)
C43 C44 1.405(5)
C43 H34 0.86(4)
C44 H35 0.95(4)
C45 C50 1.384(4)
C45 C46 1.397(4)
C46 C47 1.387(4)
C46 H36 0.98(3)
C47 C48 1.386(4)
C47 H37 0.99(3)
C48 C49 1.380(4)
C48 H38 0.89(4)
C49 C50 1.395(4)
C49 H39 0.97(3)
C50 H40 0.91(3)
C51 C52 1.537(4)
C51 H41 1.00(3)
C51 H42 0.97(3)
C52 H43 0.96(3)
C52 H44 0.89(3)
C53 H45 0.9900
C53 H46 0.9900
C54 H47 0.9900
C54 H48 0.9900
C55 H49 0.9900
C55 H50 0.9900

loop_
_geom_torsion_atom_site_label_1
_geom_torsion_atom_site_label_2
_geom_torsion_atom_site_label_3
_geom_torsion_atom_site_label_4
_geom_torsion
N2 Cu1 P1 C33 96.15(12)
N1 Cu1 P1 C33 -8.69(11)
P2 Cu1 P1 C33 -133.25(9)
N2 Cu1 P1 C27 -30.88(13)
N1 Cu1 P1 C27 -135.72(12)
P2 Cu1 P1 C27 99.73(10)
N2 Cu1 P1 C51 -148.27(11)
N1 Cu1 P1 C51 106.89(11)
P2 Cu1 P1 C51 -17.67(9)
N2 Cu1 P2 C39 11.18(13)
N1 Cu1 P2 C39 108.41(13)
P1 Cu1 P2 C39 -127.18(11)
N2 Cu1 P2 C45 -112.93(11)
N1 Cu1 P2 C45 -15.71(11)
P1 Cu1 P2 C45 108.71(9)
N2 Cu1 P2 C52 131.17(11)
N1 Cu1 P2 C52 -131.61(11)
P1 Cu1 P2 C52 -7.19(9)
N2 Cu1 N1 C1 -179.3(2)
P1 Cu1 N1 C1 -47.6(2)
P2 Cu1 N1 C1 61.7(2)
N2 Cu1 N1 C11 1.22(15)
P1 Cu1 N1 C11 133.00(14)
P2 Cu1 N1 C11 -117.80(14)
N1 Cu1 N2 C10 -179.2(2)
P1 Cu1 N2 C10 59.4(2)
P2 Cu1 N2 C10 -60.1(2)
N1 Cu1 N2 C12 -2.38(15)
P1 Cu1 N2 C12 -123.81(14)
P2 Cu1 N2 C12 116.68(14)
C11 N1 C1 C2 -0.7(3)
Cu1 N1 C1 C2 179.90(17)
C11 N1 C1 C13 178.1(2)
Cu1 N1 C1 C13 -1.3(3)
N1 C1 C2 C3 1.6(4)
C13 C1 C2 C3 -177.1(2)
C1 C2 C3 C4 -1.5(4)
C1 C2 C3 C15 176.6(2)
C2 C3 C4 C11 0.4(3)
C15 C3 C4 C11 -177.5(2)
C2 C3 C4 C5 -177.8(2)
C15 C3 C4 C5 4.3(4)
C11 C4 C5 C6 3.5(4)
C3 C4 C5 C6 -178.2(2)
C4 C5 C6 C7 -0.9(4)
C5 C6 C7 C12 -3.2(4)
C5 C6 C7 C8 179.1(2)
C12 C7 C8 C9 -3.8(3)
C6 C7 C8 C9 174.0(2)
C12 C7 C8 C21 173.5(2)
C6 C7 C8 C21 -8.7(4)
C7 C8 C9 C10 3.4(4)
C21 C8 C9 C10 -174.1(2)
C12 N2 C10 C9 -1.4(3)
Cu1 N2 C10 C9 175.24(17)
C12 N2 C10 C14 -179.0(2)
Cu1 N2 C10 C14 -2.4(3)
C8 C9 C10 N2 -0.8(4)
C8 C9 C10 C14 176.8(2)
C1 N1 C11 C4 -0.4(3)
Cu1 N1 C11 C4 179.17(18)
C1 N1 C11 C12 -179.4(2)
Cu1 N1 C11 C12 0.1(2)
C3 C4 C11 N1 0.5(3)
C5 C4 C11 N1 178.8(2)
C3 C4 C11 C12 179.5(2)
C5 C4 C11 C12 -2.2(3)
C10 N2 C12 C7 0.8(3)
Cu1 N2 C12 C7 -176.29(18)
C10 N2 C12 C11 -179.7(2)
Cu1 N2 C12 C11 3.2(2)
C8 C7 C12 N2 1.8(3)
C6 C7 C12 N2 -176.1(2)
C8 C7 C12 C11 -177.6(2)
C6 C7 C12 C11 4.5(3)
N1 C11 C12 N2 -2.2(3)
C4 C11 C12 N2 178.7(2)
N1 C11 C12 C7 177.3(2)
C4 C11 C12 C7 -1.8(3)
C2 C3 C15 C20 -118.3(3)
C4 C3 C15 C20 59.6(3)
C2 C3 C15 C16 54.9(3)
C4 C3 C15 C16 -127.2(3)
C20 C15 C16 C17 0.4(4)
C3 C15 C16 C17 -172.9(2)
C15 C16 C17 C18 0.4(4)
C16 C17 C18 C19 0.0(5)
C17 C18 C19 C20 -1.2(5)
C16 C15 C20 C19 -1.6(4)
C3 C15 C20 C19 171.5(3)
C18 C19 C20 C15 2.1(5)
C9 C8 C21 C22 -49.1(3)
C7 C8 C21 C22 133.6(3)
C9 C8 C21 C26 125.5(3)
C7 C8 C21 C26 -51.8(3)
C26 C21 C22 C23 -0.3(4)
C8 C21 C22 C23 174.4(2)
C21 C22 C23 C24 -0.5(4)
C22 C23 C24 C25 0.7(4)
C23 C24 C25 C26 -0.2(4)
C24 C25 C26 C21 -0.6(4)
C22 C21 C26 C25 0.8(4)
C8 C21 C26 C25 -173.9(2)
C33 P1 C27 C32 -71.2(2)
C51 P1 C27 C32 180.00(19)
Cu1 P1 C27 C32 63.9(2)
C33 P1 C27 C28 103.7(2)
C51 P1 C27 C28 -5.1(2)
Cu1 P1 C27 C28 -121.2(2)
C32 C27 C28 C29 2.5(4)
P1 C27 C28 C29 -172.3(2)
C27 C28 C29 C30 -0.2(4)
C28 C29 C30 C31 -1.6(4)
C29 C30 C31 C32 1.1(4)
C30 C31 C32 C27 1.3(4)
C28 C27 C32 C31 -3.1(4)
P1 C27 C32 C31 172.1(2)
C27 P1 C33 C34 -71.7(2)
C51 P1 C33 C34 36.5(2)
Cu1 P1 C33 C34 150.30(19)
C27 P1 C33 C38 103.8(2)
C51 P1 C33 C38 -148.0(2)
Cu1 P1 C33 C38 -34.2(2)
C38 C33 C34 C35 -0.8(4)
P1 C33 C34 C35 174.7(2)
C33 C34 C35 C36 -0.7(5)
C34 C35 C36 C37 1.2(5)
C35 C36 C37 C38 -0.3(4)
C36 C37 C38 C33 -1.2(4)
C34 C33 C38 C37 1.7(4)
P1 C33 C38 C37 -173.9(2)
C45 P2 C39 C44 -91.9(2)
C52 P2 C39 C44 18.5(3)
Cu1 P2 C39 C44 137.4(2)
C45 P2 C39 C40 84.8(2)
C52 P2 C39 C40 -164.8(2)
Cu1 P2 C39 C40 -45.9(2)
C44 C39 C40 C41 3.1(4)
P2 C39 C40 C41 -173.8(2)
C39 C40 C41 C42 -2.1(5)
C40 C41 C42 C43 -0.4(5)
C41 C42 C43 C44 2.1(5)
C40 C39 C44 C43 -1.5(4)
P2 C39 C44 C43 175.2(2)
C42 C43 C44 C39 -1.1(5)
C39 P2 C45 C50 108.5(2)
C52 P2 C45 C50 -2.2(2)
Cu1 P2 C45 C50 -116.9(2)
C39 P2 C45 C46 -71.8(2)
C52 P2 C45 C46 177.60(19)
Cu1 P2 C45 C46 62.8(2)
C50 C45 C46 C47 -3.5(4)
P2 C45 C46 C47 176.7(2)
C45 C46 C47 C48 1.9(4)
C46 C47 C48 C49 1.2(5)
C47 C48 C49 C50 -2.5(5)
C46 C45 C50 C49 2.1(4)
P2 C45 C50 C49 -178.1(2)
C48 C49 C50 C45 0.8(4)
C33 P1 C51 C52 170.72(17)
C27 P1 C51 C52 -85.10(18)
Cu1 P1 C51 C52 45.44(18)
P1 C51 C52 P2 -55.2(2)
C39 P2 C52 C51 167.65(17)
C45 P2 C52 C51 -85.50(19)
Cu1 P2 C52 C51 37.26(18)
